data_4315682
loop_
_publ_author_name
'Andrei V. Churakov'
'Sergey Sladkevich'
'Ovadia Lev'
'Tatiana A. Tripol'skaya'
'Petr V. Prikhodchenko'

_publ_section_title
;
 Cesium Hydroperoxostannate: First Complete Structural Characterization of
 a Homoleptic Hydroperoxocomplex
;
_journal_name_full 'Inorganic Chemistry'
_journal_page_first 4762
_journal_page_last 4764
_journal_paper_doi 10.1021/ic100554u
_journal_volume 49
_journal_year 2010
_chemical_formula_moiety 'H6 O12 Sn, 2(Cs)'
_chemical_formula_sum 'Cs2 H6 O12 Sn'
_chemical_formula_weight 582.56
_chemical_name_systematic
; 
 ? 
;
_space_group_IT_number 147
_symmetry_cell_setting trigonal
_symmetry_space_group_name_Hall '-P 3'
_symmetry_space_group_name_H-M 'P -3'
_atom_sites_solution_hydrogens difmap
_atom_sites_solution_primary direct
_atom_sites_solution_secondary difmap
_audit_creation_method SHELXL-97
_cell_angle_alpha 90.00
_cell_angle_beta 90.00
_cell_angle_gamma 120.00
_cell_formula_units_Z 1
_cell_length_a 7.5575(4)
_cell_length_b 7.5575(4)
_cell_length_c 5.1050(6)
_cell_measurement_reflns_used 1725
_cell_measurement_temperature 150(2)
_cell_measurement_theta_max 30.984
_cell_measurement_theta_min 3.112
_cell_volume 252.51(4)
_computing_structure_refinement 'SHELXL-97 (Sheldrick, 1997)'
_computing_structure_solution 'SHELXS-97 (Sheldrick, 1990)'
_diffrn_ambient_temperature 150(2)
_diffrn_measured_fraction_theta_full 0.998
_diffrn_measured_fraction_theta_max 0.998
_diffrn_measurement_device_type 'Bruker SMART APEX II'
_diffrn_measurement_method \w
_diffrn_radiation_monochromator graphite
_diffrn_radiation_source 'fine-focus sealed tube'
_diffrn_radiation_type MoK\a
_diffrn_radiation_wavelength 0.71073
_diffrn_reflns_av_R_equivalents 0.0166
_diffrn_reflns_av_sigmaI/netI 0.0119
_diffrn_reflns_limit_h_max 10
_diffrn_reflns_limit_h_min -10
_diffrn_reflns_limit_k_max 10
_diffrn_reflns_limit_k_min -10
_diffrn_reflns_limit_l_max 6
_diffrn_reflns_limit_l_min -6
_diffrn_reflns_number 2302
_diffrn_reflns_theta_full 28.97
_diffrn_reflns_theta_max 28.97
_diffrn_reflns_theta_min 3.11
_diffrn_standards_decay_% 0
_diffrn_standards_interval_time 0
_diffrn_standards_number 0
_exptl_absorpt_coefficient_mu 9.688
_exptl_absorpt_correction_T_max 0.8298
_exptl_absorpt_correction_T_min 0.1326
_exptl_absorpt_correction_type multi-scan
_exptl_absorpt_process_details 'SADABS (Bruker, 2004)'
_exptl_crystal_colour colourless
_exptl_crystal_density_diffrn 3.831
_exptl_crystal_density_method 'not measured'
_exptl_crystal_description needle
_exptl_crystal_F_000 262
_exptl_crystal_size_max 0.35
_exptl_crystal_size_mid 0.02
_exptl_crystal_size_min 0.02
_refine_diff_density_max 0.376
_refine_diff_density_min -0.757
_refine_diff_density_rms 0.103
_refine_ls_extinction_method none
_refine_ls_goodness_of_fit_ref 1.141
_refine_ls_hydrogen_treatment refall
_refine_ls_matrix_type full
_refine_ls_number_parameters 28
_refine_ls_number_reflns 452
_refine_ls_number_restraints 0
_refine_ls_restrained_S_all 1.141
_refine_ls_R_factor_all 0.0128
_refine_ls_R_factor_gt 0.0120
_refine_ls_shift/su_max 0.000
_refine_ls_shift/su_mean 0.000
_refine_ls_structure_factor_coef Fsqd
_refine_ls_weighting_details 'calc w=1/[\s^2^(Fo^2^)+(0.0136P)^2^+0.2144P] where P=(Fo^2^+2Fc^2^)/3'
_refine_ls_weighting_scheme calc
_refine_ls_wR_factor_gt 0.0291
_refine_ls_wR_factor_ref 0.0293
_reflns_number_gt 434
_reflns_number_total 452
_reflns_threshold_expression I>2\s(I)
_cod_data_source_file ic100554u_si_003.cif
_cod_data_source_block a
_cod_database_code 4315682

loop_
_symmetry_equiv_pos_as_xyz
'x, y, z'
'-y, x-y, z'
'-x+y, -x, z'
'-x, -y, -z'
'y, -x+y, -z'
'x-y, x, -z'

loop_
_atom_site_label
_atom_site_type_symbol
_atom_site_fract_x
_atom_site_fract_y
_atom_site_fract_z
_atom_site_U_iso_or_equiv
_atom_site_adp_type
_atom_site_occupancy
_atom_site_symmetry_multiplicity
_atom_site_calc_flag
_atom_site_refinement_flags
_atom_site_disorder_assembly
_atom_site_disorder_group
Cs1 Cs 0.6667 0.3333 0.60657(4) 0.01188(8) Uani 1 3 d S . .
Sn1 Sn 0.0000 0.0000 0.5000 0.00757(8) Uani 1 6 d S . .
O2 O 0.2550(2) 0.1864(2) 0.2746(3) 0.0116(3) Uani 1 1 d . . .
O1 O 0.3580(2) 0.0737(2) 0.1864(3) 0.0136(3) Uani 1 1 d . . .
H1 H 0.305(5) 0.042(5) 0.045(7) 0.030(9) Uiso 1 1 d . . .

loop_
_atom_site_aniso_label
_atom_site_aniso_U_11
_atom_site_aniso_U_22
_atom_site_aniso_U_33
_atom_site_aniso_U_23
_atom_site_aniso_U_13
_atom_site_aniso_U_12
Cs1 0.01097(9) 0.01097(9) 0.01371(12) 0.000 0.000 0.00548(4)
Sn1 0.00780(11) 0.00780(11) 0.00710(15) 0.000 0.000 0.00390(5)
O2 0.0119(7) 0.0115(7) 0.0122(7) 0.0010(5) 0.0036(5) 0.0064(6)
O1 0.0141(7) 0.0174(8) 0.0132(7) -0.0034(6) -0.0013(6) 0.0108(6)

loop_
_atom_type_symbol
_atom_type_description
_atom_type_scat_dispersion_real
_atom_type_scat_dispersion_imag
_atom_type_scat_source
O O 0.0106 0.0060 'International Tables Vol C Tables 4.2.6.8 and 6.1.1.4'
H H 0.0000 0.0000 'International Tables Vol C Tables 4.2.6.8 and 6.1.1.4'
Sn Sn -0.6537 1.4246 'International Tables Vol C Tables 4.2.6.8 and 6.1.1.4'
Cs Cs -0.3680 2.1192 'International Tables Vol C Tables 4.2.6.8 and 6.1.1.4'

loop_
_geom_angle_atom_site_label_1
_geom_angle_atom_site_label_2
_geom_angle_atom_site_label_3
_geom_angle
_geom_angle_site_symmetry_1
_geom_angle_site_symmetry_3
_geom_angle_publ_flag
O1 Cs1 O1 76.07(5) 2_655 . ?
O1 Cs1 O1 76.07(5) 2_655 3_665 ?
O1 Cs1 O1 76.07(5) . 3_665 ?
O1 Cs1 O1 87.43(4) 2_655 5_666 ?
O1 Cs1 O1 154.44(3) . 5_666 ?
O1 Cs1 O1 81.13(5) 3_665 5_666 ?
O1 Cs1 O1 81.13(5) 2_655 4_656 ?
O1 Cs1 O1 87.43(4) . 4_656 ?
O1 Cs1 O1 154.44(3) 3_665 4_656 ?
O1 Cs1 O1 109.46(3) 5_666 4_656 ?
O1 Cs1 O1 154.44(3) 2_655 6_556 ?
O1 Cs1 O1 81.13(5) . 6_556 ?
O1 Cs1 O1 87.43(4) 3_665 6_556 ?
O1 Cs1 O1 109.46(3) 5_666 6_556 ?
O1 Cs1 O1 109.46(3) 4_656 6_556 ?
O1 Cs1 O2 27.21(4) 2_655 2_655 ?
O1 Cs1 O2 67.68(4) . 2_655 ?
O1 Cs1 O2 99.07(4) 3_665 2_655 ?
O1 Cs1 O2 105.27(4) 5_666 2_655 ?
O1 Cs1 O2 56.12(4) 4_656 2_655 ?
O1 Cs1 O2 145.25(4) 6_556 2_655 ?
O1 Cs1 O2 67.68(4) 2_655 3_665 ?
O1 Cs1 O2 99.07(4) . 3_665 ?
O1 Cs1 O2 27.21(4) 3_665 3_665 ?
O1 Cs1 O2 56.12(4) 5_666 3_665 ?
O1 Cs1 O2 145.25(4) 4_656 3_665 ?
O1 Cs1 O2 105.27(4) 6_556 3_665 ?
O2 Cs1 O2 94.76(3) 2_655 3_665 ?
O1 Cs1 O2 99.07(4) 2_655 . ?
O1 Cs1 O2 27.21(4) . . ?
O1 Cs1 O2 67.68(4) 3_665 . ?
O1 Cs1 O2 145.25(4) 5_666 . ?
O1 Cs1 O2 105.27(4) 4_656 . ?
O1 Cs1 O2 56.11(4) 6_556 . ?
O2 Cs1 O2 94.76(3) 2_655 . ?
O2 Cs1 O2 94.76(3) 3_665 . ?
O1 Cs1 O2 54.84(4) 2_655 6_656 ?
O1 Cs1 O2 118.15(4) . 6_656 ?
O1 Cs1 O2 118.50(4) 3_665 6_656 ?
O1 Cs1 O2 63.79(4) 5_666 6_656 ?
O1 Cs1 O2 53.15(4) 4_656 6_656 ?
O1 Cs1 O2 149.81(4) 6_556 6_656 ?
O2 Cs1 O2 51.22(5) 2_655 6_656 ?
O2 Cs1 O2 94.82(4) 3_665 6_656 ?
O2 Cs1 O2 145.30(3) . 6_656 ?
O1 Cs1 O2 118.50(4) 2_655 5_556 ?
O1 Cs1 O2 54.84(4) . 5_556 ?
O1 Cs1 O2 118.15(4) 3_665 5_556 ?
O1 Cs1 O2 149.81(4) 5_666 5_556 ?
O1 Cs1 O2 63.79(4) 4_656 5_556 ?
O1 Cs1 O2 53.15(4) 6_556 5_556 ?
O2 Cs1 O2 94.82(4) 2_655 5_556 ?
O2 Cs1 O2 145.30(3) 3_665 5_556 ?
O2 Cs1 O2 51.22(5) . 5_556 ?
O2 Cs1 O2 116.938(14) 6_656 5_556 ?
O1 Cs1 O2 118.15(4) 2_655 4_666 ?
O1 Cs1 O2 118.50(4) . 4_666 ?
O1 Cs1 O2 54.84(4) 3_665 4_666 ?
O1 Cs1 O2 53.15(4) 5_666 4_666 ?
O1 Cs1 O2 149.81(4) 4_656 4_666 ?
O1 Cs1 O2 63.79(4) 6_556 4_666 ?
O2 Cs1 O2 145.30(3) 2_655 4_666 ?
O2 Cs1 O2 51.22(5) 3_665 4_666 ?
O2 Cs1 O2 94.82(4) . 4_666 ?
O2 Cs1 O2 116.938(14) 6_656 4_666 ?
O2 Cs1 O2 116.938(14) 5_556 4_666 ?
O2 Sn1 O2 87.77(6) 6_556 . ?
O2 Sn1 O2 92.23(6) 6_556 5_556 ?
O2 Sn1 O2 87.77(6) . 5_556 ?
O2 Sn1 O2 92.23(6) 6_556 4_556 ?
O2 Sn1 O2 180.0 . 4_556 ?
O2 Sn1 O2 92.23(6) 5_556 4_556 ?
O2 Sn1 O2 180.0 6_556 3 ?
O2 Sn1 O2 92.23(6) . 3 ?
O2 Sn1 O2 87.77(6) 5_556 3 ?
O2 Sn1 O2 87.77(6) 4_556 3 ?
O2 Sn1 O2 87.77(6) 6_556 2 ?
O2 Sn1 O2 92.23(6) . 2 ?
O2 Sn1 O2 180.0 5_556 2 ?
O2 Sn1 O2 87.77(6) 4_556 2 ?
O2 Sn1 O2 92.23(6) 3 2 ?
O2 Sn1 Cs1 136.84(4) 6_556 1_445 ?
O2 Sn1 Cs1 130.68(4) . 1_445 ?
O2 Sn1 Cs1 73.54(4) 5_556 1_445 ?
O2 Sn1 Cs1 49.32(4) 4_556 1_445 ?
O2 Sn1 Cs1 43.16(4) 3 1_445 ?
O2 Sn1 Cs1 106.46(4) 2 1_445 ?
O2 Sn1 Cs1 106.46(4) 6_556 4_556 ?
O2 Sn1 Cs1 136.84(4) . 4_556 ?
O2 Sn1 Cs1 130.68(4) 5_556 4_556 ?
O2 Sn1 Cs1 43.16(4) 4_556 4_556 ?
O2 Sn1 Cs1 73.54(4) 3 4_556 ?
O2 Sn1 Cs1 49.32(4) 2 4_556 ?
Cs1 Sn1 Cs1 61.507(1) 1_445 4_556 ?
O2 Sn1 Cs1 43.16(4) 6_556 4_666 ?
O2 Sn1 Cs1 49.32(4) . 4_666 ?
O2 Sn1 Cs1 106.46(4) 5_556 4_666 ?
O2 Sn1 Cs1 130.68(4) 4_556 4_666 ?
O2 Sn1 Cs1 136.84(4) 3 4_666 ?
O2 Sn1 Cs1 73.54(4) 2 4_666 ?
Cs1 Sn1 Cs1 180.0 1_445 4_666 ?
Cs1 Sn1 Cs1 118.493(2) 4_556 4_666 ?
O2 Sn1 Cs1 73.54(4) 6_556 . ?
O2 Sn1 Cs1 43.16(4) . . ?
O2 Sn1 Cs1 49.32(4) 5_556 . ?
O2 Sn1 Cs1 136.84(4) 4_556 . ?
O2 Sn1 Cs1 106.46(4) 3 . ?
O2 Sn1 Cs1 130.68(4) 2 . ?
Cs1 Sn1 Cs1 118.492(1) 1_445 . ?
Cs1 Sn1 Cs1 180.0 4_556 . ?
Cs1 Sn1 Cs1 61.508(1) 4_666 . ?
O2 Sn1 Cs1 49.32(4) 6_556 1_455 ?
O2 Sn1 Cs1 106.46(4) . 1_455 ?
O2 Sn1 Cs1 136.84(4) 5_556 1_455 ?
O2 Sn1 Cs1 73.54(4) 4_556 1_455 ?
O2 Sn1 Cs1 130.68(4) 3 1_455 ?
O2 Sn1 Cs1 43.16(4) 2 1_455 ?
Cs1 Sn1 Cs1 118.492(1) 1_445 1_455 ?
Cs1 Sn1 Cs1 61.508(2) 4_556 1_455 ?
Cs1 Sn1 Cs1 61.508(1) 4_666 1_455 ?
Cs1 Sn1 Cs1 118.492(2) . 1_455 ?
O2 Sn1 Cs1 130.68(4) 6_556 4_656 ?
O2 Sn1 Cs1 73.54(4) . 4_656 ?
O2 Sn1 Cs1 43.16(4) 5_556 4_656 ?
O2 Sn1 Cs1 106.46(4) 4_556 4_656 ?
O2 Sn1 Cs1 49.32(4) 3 4_656 ?
O2 Sn1 Cs1 136.84(4) 2 4_656 ?
Cs1 Sn1 Cs1 61.508(1) 1_445 4_656 ?
Cs1 Sn1 Cs1 118.492(1) 4_556 4_656 ?
Cs1 Sn1 Cs1 118.492(2) 4_666 4_656 ?
Cs1 Sn1 Cs1 61.508(1) . 4_656 ?
Cs1 Sn1 Cs1 180.0 1_455 4_656 ?
O1 O2 Sn1 110.78(11) . . ?
O1 O2 Cs1 70.30(8) . . ?
Sn1 O2 Cs1 110.62(5) . . ?
O1 O2 Cs1 143.13(10) . 4_666 ?
Sn1 O2 Cs1 103.34(5) . 4_666 ?
Cs1 O2 Cs1 85.18(4) . 4_666 ?
O2 O1 Cs1 82.49(9) . . ?
O2 O1 Cs1 131.58(10) . 4_656 ?
Cs1 O1 Cs1 92.57(4) . 4_656 ?
O2 O1 Cs1 108.28(9) . 1_554 ?
Cs1 O1 Cs1 98.39(4) . 1_554 ?
Cs1 O1 Cs1 120.07(4) 4_656 1_554 ?
O2 O1 H1 97(3) . . ?
Cs1 O1 H1 159(2) . . ?
Cs1 O1 H1 103(3) 4_656 . ?
Cs1 O1 H1 62(2) 1_554 . ?

loop_
_geom_bond_atom_site_label_1
_geom_bond_atom_site_label_2
_geom_bond_distance
_geom_bond_site_symmetry_2
_geom_bond_publ_flag
Cs1 O1 3.0520(16) 2_655 ?
Cs1 O1 3.0520(16) . ?
Cs1 O1 3.0520(16) 3_665 ?
Cs1 O1 3.1686(16) 5_666 ?
Cs1 O1 3.1686(16) 4_656 ?
Cs1 O1 3.1686(16) 6_556 ?
Cs1 O2 3.2139(15) 2_655 ?
Cs1 O2 3.2139(15) 3_665 ?
Cs1 O2 3.2139(15) . ?
Cs1 O2 3.4272(15) 6_656 ?
Cs1 O2 3.4272(15) 5_556 ?
Cs1 O2 3.4272(15) 4_666 ?
Sn1 O2 2.0753(14) 6_556 ?
Sn1 O2 2.0753(14) . ?
Sn1 O2 2.0753(14) 5_556 ?
Sn1 O2 2.0753(14) 4_556 ?
Sn1 O2 2.0753(14) 3 ?
Sn1 O2 2.0753(14) 2 ?
O2 O1 1.482(2) . ?
O2 Cs1 3.4272(15) 4_666 ?
O1 Cs1 3.1686(16) 4_656 ?
O1 H1 0.80(3) . ?

loop_
_geom_hbond_atom_site_label_D
_geom_hbond_atom_site_label_H
_geom_hbond_atom_site_label_A
_geom_hbond_distance_DH
_geom_hbond_distance_HA
_geom_hbond_distance_DA
_geom_hbond_angle_DHA
_geom_hbond_site_symmetry_A
O1 H1 O2 0.80(3) 1.85(3) 2.643(2) 171(4) 5
